data_1558101
loop_
_publ_author_name
'Piesch, Martin'
'Seidl, Michael'
'Scheer, Manfred'

_publ_section_title
;
 Transformations of the cyclo-P4 ligand in
 [Cp&#x2032;&#x2032;&#x2032;Co(\h4-P4)]
;
_journal_issue 26
_journal_name_full 'Chemical Science'
_journal_page_first 6745
_journal_page_last 6751
_journal_paper_doi 10.1039/D0SC01740J
_journal_volume 11
_journal_year 2020
_chemical_formula_moiety 'C25 H50 Co Na O5 P4'
_chemical_formula_sum 'C25 H50 Co Na O5 P4'
_chemical_formula_weight 636.45
_space_group_crystal_system triclinic
_space_group_IT_number 2
_space_group_name_Hall '-P 1'
_space_group_name_H-M_alt 'P -1'
_atom_sites_solution_hydrogens mixed
_audit_creation_date 2020-01-14
_audit_creation_method
;
Olex2 1.3-alpha
(compiled Nov 21 2019 18:26:39 for OlexSys, GUI svn.r6003)
;
_audit_update_record
;
2020-02-17 deposited with the CCDC.	2020-05-25 downloaded from the CCDC.
;
_cell_angle_alpha 78.926(2)
_cell_angle_beta 89.741(2)
_cell_angle_gamma 85.158(2)
_cell_formula_units_Z 2
_cell_length_a 8.8103(3)
_cell_length_b 10.6602(3)
_cell_length_c 17.7138(5)
_cell_measurement_reflns_used 6889
_cell_measurement_temperature 123.0(2)
_cell_measurement_theta_max 74.1850
_cell_measurement_theta_min 4.1890
_cell_volume 1626.75(9)
_computing_cell_refinement 'CrysAlisPro 1.171.41.21a (Rigaku OD, 2019)'
_computing_data_collection 'CrysAlisPro 1.171.41.21a (Rigaku OD, 2019)'
_computing_data_reduction 'CrysAlisPro 1.171.41.21a (Rigaku OD, 2019)'
_computing_molecular_graphics 'Olex2 1.3-alpha (Dolomanov et al., 2009)'
_computing_publication_material 'Olex2 1.3-alpha (Dolomanov et al., 2009)'
_computing_structure_refinement 'SHELXL 2018/3 (Sheldrick, 2015)'
_computing_structure_solution 'SHELXT 2018/2 (Sheldrick, 2018)'
_diffrn_ambient_environment N~2~
_diffrn_ambient_temperature 123.0(2)
_diffrn_detector 'CCD plate'
_diffrn_detector_area_resol_mean 4.1818
_diffrn_detector_type TitanS2
_diffrn_measured_fraction_theta_full 0.995
_diffrn_measured_fraction_theta_max 0.954
_diffrn_measurement_details
;
List of Runs (angles in degrees, time in seconds):

  # Type    Start    End  Width  t~exp~   \w     \q     \k     \f   Frames
#--------------------------------------------------------------------------
  1  \w    -27.00  67.00   0.50    0.50    --   44.08 -37.00 -60.00  188
  2  \w     33.00  86.00   0.50    2.00    --  104.50 -30.00  30.00  106
  3  \w     82.00 177.00   0.50    2.00    --  104.50  30.00  30.00  190
  4  \w    112.00 176.00   0.50    2.00    --  104.50 125.00 -30.00  128
  5  \w     48.00  91.00   0.50    2.00    --  104.50 -30.00-180.00   86
  6  \w     41.00 141.00   0.50    2.00    --  104.50 -15.00-150.00  200
  7  \w     62.00 117.00   0.50    2.00    --  104.50-125.00 -60.00  110
  8  \w     38.00  99.00   0.50    2.00    --  104.50 -45.00  90.00  122
  9  \w     60.00 121.00   0.50    2.00    --  104.50-125.00 150.00  122
 10  \w     37.00  87.00   0.50    2.00    --  104.50 -45.00   0.00  100
 11  \w     33.00 123.00   0.50    2.00    --  104.50 -77.00 -60.00  180
 12  \w     21.00 115.00   0.50    0.50    --   44.08  37.00 120.00  188
 13  \w   -130.00 -42.00   0.50    0.50    --  -44.08 178.00  90.00  176
;
_diffrn_measurement_device 'four-circle diffractometer'
_diffrn_measurement_device_type 'GV50, TitanS2'
_diffrn_measurement_method '\w scans'
_diffrn_orient_matrix_type 'CrysAlisPro convention (1999,Acta A55,543-557)'
_diffrn_orient_matrix_UB_11 -0.0430612000
_diffrn_orient_matrix_UB_12 -0.0392117000
_diffrn_orient_matrix_UB_13 0.0851544000
_diffrn_orient_matrix_UB_21 -0.1427982000
_diffrn_orient_matrix_UB_22 -0.0572358000
_diffrn_orient_matrix_UB_23 -0.0241783000
_diffrn_orient_matrix_UB_31 0.0924886000
_diffrn_orient_matrix_UB_32 -0.1304965000
_diffrn_orient_matrix_UB_33 0.0043272000
_diffrn_radiation_monochromator mirror
_diffrn_radiation_probe x-ray
_diffrn_radiation_type 'Cu K\a'
_diffrn_radiation_wavelength 1.54184
_diffrn_reflns_av_R_equivalents 0.0425
_diffrn_reflns_av_unetI/netI 0.0462
_diffrn_reflns_Laue_measured_fraction_full 0.995
_diffrn_reflns_Laue_measured_fraction_max 0.954
_diffrn_reflns_limit_h_max 10
_diffrn_reflns_limit_h_min -9
_diffrn_reflns_limit_k_max 9
_diffrn_reflns_limit_k_min -13
_diffrn_reflns_limit_l_max 21
_diffrn_reflns_limit_l_min -21
_diffrn_reflns_number 10786
_diffrn_reflns_point_group_measured_fraction_full 0.995
_diffrn_reflns_point_group_measured_fraction_max 0.954
_diffrn_reflns_theta_full 67.684
_diffrn_reflns_theta_max 74.291
_diffrn_reflns_theta_min 2.542
_diffrn_source 'micro-focus sealed X-ray tube'
_diffrn_source_type 'GV50 (Cu) X-ray Source'
_exptl_absorpt_coefficient_mu 6.376
_exptl_absorpt_correction_T_max 1.000
_exptl_absorpt_correction_T_min 0.226
_exptl_absorpt_correction_type gaussian
_exptl_absorpt_process_details
;
CrysAlisPro 1.171.41.21a (Rigaku Oxford Diffraction, 2019)
Numerical absorption correction based on gaussian integration over
			a multifaceted crystal model
Empirical absorption correction using spherical harmonics,
 implemented in SCALE3 ABSPACK scaling algorithm.
;
_exptl_crystal_colour 'clear dark brown'
_exptl_crystal_colour_lustre clear
_exptl_crystal_colour_modifier dark
_exptl_crystal_colour_primary brown
_exptl_crystal_density_diffrn 1.299
_exptl_crystal_description block
_exptl_crystal_F_000 676
_exptl_crystal_size_max 0.514
_exptl_crystal_size_mid 0.204
_exptl_crystal_size_min 0.142
_refine_diff_density_max 0.683
_refine_diff_density_min -0.606
_refine_diff_density_rms 0.081
_refine_ls_extinction_method none
_refine_ls_goodness_of_fit_ref 1.037
_refine_ls_hydrogen_treatment mixed
_refine_ls_matrix_type full
_refine_ls_number_parameters 342
_refine_ls_number_reflns 6333
_refine_ls_number_restraints 0
_refine_ls_restrained_S_all 1.037
_refine_ls_R_factor_all 0.0441
_refine_ls_R_factor_gt 0.0432
_refine_ls_shift/su_max 0.000
_refine_ls_shift/su_mean 0.000
_refine_ls_structure_factor_coef Fsqd
_refine_ls_weighting_details 'w=1/[\s^2^(Fo^2^)+(0.0823P)^2^+0.0929P] where P=(Fo^2^+2Fc^2^)/3'
_refine_ls_weighting_scheme calc
_refine_ls_wR_factor_gt 0.1169
_refine_ls_wR_factor_ref 0.1183
_reflns_Friedel_coverage 0.000
_reflns_number_gt 6143
_reflns_number_total 6333
_reflns_threshold_expression 'I > 2\s(I)'
_cod_data_source_file d0sc01740j2.cif
_cod_data_source_block ap_neu_gaus
_cod_depositor_comments
;Adding full bibliography for 1558098--1558103.cif.

 Adding full bibliography for 1558098--1558103.cif.
;
_cod_database_code 1558101
_shelx_shelxl_version_number 2018/3
_chemical_oxdiff_formula C25H50CoNaO5P4
_shelx_space_group_comment
;
The symmetry employed for this shelxl refinement is uniquely defined
by the following loop, which should always be used as a source of
symmetry information in preference to the above space-group names.
They are only intended as comments.
;
_shelx_estimated_absorpt_t_max 0.465
_shelx_estimated_absorpt_t_min 0.138
_reflns_odcompleteness_completeness 99.60
_reflns_odcompleteness_iscentric 1
_reflns_odcompleteness_theta 66.97
_olex2_refinement_description
;
1. Fixed Uiso
 At 1.2 times of:
  All C(H) groups, All C(H,H) groups
 At 1.5 times of:
  All C(H,H,H) groups
2.a Secondary CH2 refined with riding coordinates:
 C2(H2A,H2B), C3(H3A,H3B), C6(H6A,H6B), C7(H7A,H7B)
2.b Aromatic/amide H refined with riding coordinates:
 C12(H12), C14(H14)
2.c Idealised Me refined as rotating group:
 C1(H1A,H1B,H1C), C4(H4A,H4B,H4C), C5(H5A,H5B,H5C), C8(H8A,H8B,H8C), C101(H10A,
 H10B,H10C), C102(H10D,H10E,H10F), C103(H10G,H10H,H10I), C111(H11A,H11B,H11C),
 C112(H11D,H11E,H11F), C113(H11G,H11H,H11I), C131(H13A,H13B,H13C), C132(H13D,
 H13E,H13F), C133(H13G,H13H,H13I)
;
_olex2_submission_special_instructions 'No special instructions were received'
_oxdiff_exptl_absorpt_empirical_details
;
Empirical correction (ABSPACK) includes:
- Absorption correction using spherical harmonics
- Frame scaling
;
_oxdiff_exptl_absorpt_empirical_full_max 3.531
_oxdiff_exptl_absorpt_empirical_full_min 0.443

loop_
_space_group_symop_operation_xyz
'x, y, z'
'-x, -y, -z'

loop_
_atom_site_label
_atom_site_type_symbol
_atom_site_fract_x
_atom_site_fract_y
_atom_site_fract_z
_atom_site_U_iso_or_equiv
_atom_site_adp_type
_atom_site_occupancy
_atom_site_site_symmetry_order
_atom_site_calc_flag
_atom_site_refinement_flags_posn
_atom_site_refinement_flags_adp
_atom_site_refinement_flags_occupancy
_atom_site_disorder_assembly
_atom_site_disorder_group
Co1 Co 0.23587(3) 0.31495(3) 0.21439(2) 0.01371(11) Uani 1 1 d . . . . .
P1 P 0.14161(6) 0.42748(5) 0.35254(3) 0.01904(13) Uani 1 1 d . . . . .
H1 H 0.216(3) 0.527(3) 0.3273(15) 0.017(6) Uiso 1 1 d . . . . .
P2 P 0.28972(6) 0.25906(5) 0.34204(3) 0.02164(14) Uani 1 1 d . . . . .
P3 P 0.08738(7) 0.19334(5) 0.29439(3) 0.02270(14) Uani 1 1 d . . . . .
P4 P 0.01120(6) 0.39671(5) 0.25521(3) 0.02017(13) Uani 1 1 d . . . . .
Na1 Na 0.09917(9) 0.37769(8) 0.55861(5) 0.02109(18) Uani 1 1 d . . . . .
O1 O 0.06811(19) 0.44549(15) 0.42795(8) 0.0267(3) Uani 1 1 d . . . . .
O2 O -0.0472(2) 0.19825(19) 0.56758(10) 0.0374(4) Uani 1 1 d . . . . .
O3 O 0.04995(17) 0.28676(15) 0.69540(9) 0.0229(3) Uani 1 1 d . . . . .
O4 O 0.3345(2) 0.4609(2) 0.58009(12) 0.0417(5) Uani 1 1 d . . . . .
O5 O 0.3200(2) 0.1991(2) 0.58845(10) 0.0355(4) Uani 1 1 d . . . . .
C1 C -0.1186(4) 0.1602(6) 0.5083(2) 0.0784(15) Uani 1 1 d . . . . .
H1A H -0.217620 0.209772 0.497656 0.118 Uiso 1 1 calc R U . . .
H1B H -0.133839 0.068727 0.522583 0.118 Uiso 1 1 calc R U . . .
H1C H -0.055573 0.174990 0.462247 0.118 Uiso 1 1 calc R U . . .
C2 C -0.1290(3) 0.1783(2) 0.63774(14) 0.0303(5) Uani 1 1 d . . . . .
H2A H -0.180959 0.098273 0.643377 0.036 Uiso 1 1 calc R U . . .
H2B H -0.206889 0.250689 0.638171 0.036 Uiso 1 1 calc R U . . .
C3 C -0.0166(3) 0.1688(2) 0.70255(14) 0.0293(5) Uani 1 1 d . . . . .
H3A H -0.068969 0.149657 0.752502 0.035 Uiso 1 1 calc R U . . .
H3B H 0.063440 0.098509 0.700684 0.035 Uiso 1 1 calc R U . . .
C4 C 0.1674(3) 0.2785(2) 0.75152(14) 0.0302(5) Uani 1 1 d . . . . .
H4A H 0.249046 0.214624 0.743042 0.045 Uiso 1 1 calc R U . . .
H4B H 0.125629 0.253046 0.803037 0.045 Uiso 1 1 calc R U . . .
H4C H 0.208227 0.362314 0.747112 0.045 Uiso 1 1 calc R U . . .
C5 C 0.3377(4) 0.5645(3) 0.6198(2) 0.0539(8) Uani 1 1 d . . . . .
H5A H 0.243642 0.621018 0.608714 0.081 Uiso 1 1 calc R U . . .
H5B H 0.425395 0.613108 0.602864 0.081 Uiso 1 1 calc R U . . .
H5C H 0.346413 0.530913 0.675294 0.081 Uiso 1 1 calc R U . . .
C6 C 0.4661(3) 0.3737(3) 0.59545(16) 0.0401(6) Uani 1 1 d . . . . .
H6A H 0.479838 0.344116 0.651670 0.048 Uiso 1 1 calc R U . . .
H6B H 0.557230 0.416871 0.575296 0.048 Uiso 1 1 calc R U . . .
C7 C 0.4485(3) 0.2612(4) 0.55769(17) 0.0445(7) Uani 1 1 d . . . . .
H7A H 0.434990 0.290699 0.501447 0.053 Uiso 1 1 calc R U . . .
H7B H 0.540985 0.200596 0.567074 0.053 Uiso 1 1 calc R U . . .
C8 C 0.3126(3) 0.0802(3) 0.56450(16) 0.0409(6) Uani 1 1 d . . . . .
H8A H 0.404988 0.024300 0.581630 0.061 Uiso 1 1 calc R U . . .
H8B H 0.304648 0.095099 0.508263 0.061 Uiso 1 1 calc R U . . .
H8C H 0.223200 0.039177 0.587038 0.061 Uiso 1 1 calc R U . . .
C10 C 0.2560(2) 0.25557(18) 0.11006(10) 0.0149(4) Uani 1 1 d . . . . .
C11 C 0.3984(2) 0.22419(19) 0.15403(11) 0.0166(4) Uani 1 1 d . . . . .
C12 C 0.4460(2) 0.34466(19) 0.16704(11) 0.0173(4) Uani 1 1 d . . . . .
H12 H 0.535674 0.353202 0.194550 0.021 Uiso 1 1 calc R U . . .
C13 C 0.3421(2) 0.44790(19) 0.13361(11) 0.0168(4) Uani 1 1 d . . . . .
C14 C 0.2246(2) 0.39215(19) 0.09919(11) 0.0162(4) Uani 1 1 d . . . . .
H14 H 0.137808 0.439052 0.072783 0.019 Uiso 1 1 calc R U . . .
C100 C 0.1511(3) 0.1811(2) 0.06883(12) 0.0215(4) Uani 1 1 d . . . . .
C101 C -0.0128(3) 0.2424(3) 0.06638(15) 0.0332(5) Uani 1 1 d . . . . .
H10A H -0.046855 0.244835 0.118868 0.050 Uiso 1 1 calc R U . . .
H10B H -0.079450 0.191728 0.042443 0.050 Uiso 1 1 calc R U . . .
H10C H -0.017048 0.329997 0.036255 0.050 Uiso 1 1 calc R U . . .
C102 C 0.1443(4) 0.0403(2) 0.10579(16) 0.0399(6) Uani 1 1 d . . . . .
H10D H 0.245590 -0.005071 0.105057 0.060 Uiso 1 1 calc R U . . .
H10E H 0.072183 0.001692 0.076985 0.060 Uiso 1 1 calc R U . . .
H10F H 0.110564 0.033659 0.159109 0.060 Uiso 1 1 calc R U . . .
C103 C 0.2077(3) 0.1909(2) -0.01438(13) 0.0294(5) Uani 1 1 d . . . . .
H10G H 0.204127 0.281373 -0.039663 0.044 Uiso 1 1 calc R U . . .
H10H H 0.142178 0.145513 -0.042622 0.044 Uiso 1 1 calc R U . . .
H10I H 0.312661 0.152157 -0.013770 0.044 Uiso 1 1 calc R U . . .
C110 C 0.4998(3) 0.0988(2) 0.18084(12) 0.0216(4) Uani 1 1 d . . . . .
C111 C 0.6444(3) 0.1267(2) 0.22166(16) 0.0336(5) Uani 1 1 d . . . . .
H11A H 0.701244 0.187165 0.185957 0.050 Uiso 1 1 calc R U . . .
H11B H 0.708683 0.046607 0.238374 0.050 Uiso 1 1 calc R U . . .
H11C H 0.615085 0.164152 0.266540 0.050 Uiso 1 1 calc R U . . .
C112 C 0.5547(3) 0.0405(2) 0.11167(15) 0.0373(6) Uani 1 1 d . . . . .
H11D H 0.466612 0.020146 0.084141 0.056 Uiso 1 1 calc R U . . .
H11E H 0.620946 -0.038015 0.129745 0.056 Uiso 1 1 calc R U . . .
H11F H 0.611663 0.102303 0.076966 0.056 Uiso 1 1 calc R U . . .
C113 C 0.4239(3) -0.0020(2) 0.23982(13) 0.0248(4) Uani 1 1 d . . . . .
H11G H 0.396764 0.033723 0.285581 0.037 Uiso 1 1 calc R U . . .
H11H H 0.495000 -0.078602 0.254460 0.037 Uiso 1 1 calc R U . . .
H11I H 0.331726 -0.025117 0.216920 0.037 Uiso 1 1 calc R U . . .
C130 C 0.3555(3) 0.59079(19) 0.12550(12) 0.0220(4) Uani 1 1 d . . . . .
C131 C 0.2039(3) 0.6631(2) 0.13880(14) 0.0308(5) Uani 1 1 d . . . . .
H13A H 0.126565 0.645688 0.103485 0.046 Uiso 1 1 calc R U . . .
H13B H 0.215680 0.755410 0.129452 0.046 Uiso 1 1 calc R U . . .
H13C H 0.172167 0.634748 0.192002 0.046 Uiso 1 1 calc R U . . .
C132 C 0.4754(4) 0.6148(2) 0.18251(15) 0.0376(6) Uani 1 1 d . . . . .
H13D H 0.444728 0.580406 0.235157 0.056 Uiso 1 1 calc R U . . .
H13E H 0.484019 0.707235 0.176588 0.056 Uiso 1 1 calc R U . . .
H13F H 0.574129 0.572100 0.172190 0.056 Uiso 1 1 calc R U . . .
C133 C 0.4098(3) 0.6415(2) 0.04324(14) 0.0297(5) Uani 1 1 d . . . . .
H13G H 0.510410 0.599378 0.035689 0.045 Uiso 1 1 calc R U . . .
H13H H 0.416156 0.734397 0.035855 0.045 Uiso 1 1 calc R U . . .
H13I H 0.337238 0.622966 0.005895 0.045 Uiso 1 1 calc R U . . .

loop_
_atom_site_aniso_label
_atom_site_aniso_U_11
_atom_site_aniso_U_22
_atom_site_aniso_U_33
_atom_site_aniso_U_23
_atom_site_aniso_U_13
_atom_site_aniso_U_12
Co1 0.02052(18) 0.00861(17) 0.01028(17) 0.00166(12) 0.00581(12) 0.00029(12)
P1 0.0292(3) 0.0143(3) 0.0117(2) 0.00022(18) 0.00674(19) 0.0025(2)
P2 0.0314(3) 0.0180(3) 0.0121(2) 0.00182(19) 0.00401(19) 0.0065(2)
P3 0.0331(3) 0.0134(3) 0.0203(3) 0.0008(2) 0.0128(2) -0.0044(2)
P4 0.0239(3) 0.0184(3) 0.0162(2) -0.00064(19) 0.00570(19) 0.0029(2)
Na1 0.0239(4) 0.0193(4) 0.0167(4) 0.0042(3) 0.0062(3) -0.0003(3)
O1 0.0395(9) 0.0231(8) 0.0141(7) 0.0000(6) 0.0064(6) 0.0074(7)
O2 0.0496(11) 0.0375(10) 0.0270(9) -0.0037(7) 0.0120(8) -0.0210(9)
O3 0.0283(8) 0.0163(7) 0.0195(7) 0.0065(6) 0.0044(6) 0.0017(6)
O4 0.0273(9) 0.0459(12) 0.0453(11) 0.0091(9) 0.0015(8) -0.0054(8)
O5 0.0292(8) 0.0473(11) 0.0295(9) -0.0094(8) 0.0088(7) 0.0033(8)
C1 0.0524(19) 0.157(5) 0.0333(16) -0.019(2) 0.0079(14) -0.050(3)
C2 0.0366(12) 0.0225(12) 0.0298(12) 0.0028(9) 0.0104(10) -0.0089(10)
C3 0.0404(13) 0.0172(11) 0.0257(11) 0.0070(9) 0.0114(10) -0.0031(9)
C4 0.0323(12) 0.0295(12) 0.0237(11) 0.0029(9) -0.0006(9) 0.0075(10)
C5 0.0430(16) 0.0353(16) 0.076(2) 0.0085(15) 0.0167(15) -0.0061(13)
C6 0.0236(11) 0.0639(19) 0.0321(13) -0.0086(13) 0.0021(9) -0.0022(12)
C7 0.0227(11) 0.082(2) 0.0330(14) -0.0216(14) 0.0073(10) -0.0030(13)
C8 0.0467(15) 0.0446(16) 0.0297(13) -0.0080(12) 0.0032(11) 0.0074(12)
C10 0.0227(9) 0.0099(9) 0.0109(8) 0.0001(7) 0.0082(7) -0.0005(7)
C11 0.0238(9) 0.0101(9) 0.0142(9) 0.0016(7) 0.0080(7) -0.0016(7)
C12 0.0236(9) 0.0144(10) 0.0127(9) 0.0009(7) 0.0058(7) -0.0031(8)
C13 0.0245(9) 0.0118(9) 0.0134(9) 0.0000(7) 0.0081(7) -0.0038(8)
C14 0.0229(9) 0.0120(9) 0.0120(8) 0.0017(7) 0.0049(7) -0.0012(7)
C100 0.0325(11) 0.0162(10) 0.0158(9) 0.0000(8) 0.0040(8) -0.0094(8)
C101 0.0280(11) 0.0424(15) 0.0313(12) -0.0088(11) 0.0027(9) -0.0119(10)
C102 0.0623(17) 0.0202(12) 0.0365(13) 0.0041(10) -0.0089(12) -0.0215(12)
C103 0.0445(13) 0.0293(12) 0.0165(10) -0.0073(9) 0.0058(9) -0.0094(10)
C110 0.0282(10) 0.0101(9) 0.0222(10) 0.0041(8) 0.0094(8) 0.0060(8)
C111 0.0243(11) 0.0259(12) 0.0428(14) 0.0096(10) 0.0017(10) 0.0055(9)
C112 0.0558(16) 0.0232(12) 0.0261(12) 0.0032(10) 0.0170(11) 0.0169(11)
C113 0.0358(11) 0.0122(10) 0.0219(10) 0.0060(8) 0.0068(9) 0.0018(8)
C130 0.0381(12) 0.0079(9) 0.0190(10) 0.0009(7) 0.0059(8) -0.0050(8)
C131 0.0501(14) 0.0097(10) 0.0300(12) 0.0003(8) 0.0137(10) 0.0025(9)
C132 0.0612(17) 0.0206(12) 0.0344(13) -0.0075(10) -0.0031(12) -0.0169(12)
C133 0.0473(13) 0.0146(10) 0.0254(11) 0.0025(9) 0.0137(10) -0.0077(10)

loop_
_atom_type_symbol
_atom_type_description
_atom_type_scat_dispersion_real
_atom_type_scat_dispersion_imag
_atom_type_scat_source
C C 0.0181 0.0091 'International Tables Vol C Tables 4.2.6.8 and 6.1.1.4'
H H 0.0000 0.0000 'International Tables Vol C Tables 4.2.6.8 and 6.1.1.4'
Co Co -2.3653 3.6143 'International Tables Vol C Tables 4.2.6.8 and 6.1.1.4'
Na Na 0.1353 0.1239 'International Tables Vol C Tables 4.2.6.8 and 6.1.1.4'
O O 0.0492 0.0322 'International Tables Vol C Tables 4.2.6.8 and 6.1.1.4'
P P 0.2955 0.4335 'International Tables Vol C Tables 4.2.6.8 and 6.1.1.4'

loop_
_exptl_crystal_face_index_h
_exptl_crystal_face_index_k
_exptl_crystal_face_index_l
_exptl_crystal_face_perp_dist
-1 1 11 0.0941
0 -1 11 0.0849
-3 6 3 0.2608
2 -4 7 0.1495
2 -6 -4 0.2272
-1 0 -11 0.0494
-4 -2 7 0.1448
4 1 -7 0.0302
-2 -5 5 0.1964
5 -3 -5 0.1055
2 5 -5 0.1642
6 0 0 0.0228
5 5 1 0.1019
-5 -3 0 0.1307
2 6 6 0.1685
5 0 5 0.0470

loop_
_geom_angle_atom_site_label_1
_geom_angle_atom_site_label_2
_geom_angle_atom_site_label_3
_geom_angle
_geom_angle_site_symmetry_1
_geom_angle_site_symmetry_3
_geom_angle_publ_flag
P2 Co1 P4 83.42(2) . . ?
P3 Co1 P2 58.56(2) . . ?
P3 Co1 P4 58.42(2) . . ?
C10 Co1 P2 144.54(6) . . ?
C10 Co1 P3 111.39(5) . . ?
C10 Co1 P4 122.25(6) . . ?
C10 Co1 C11 41.32(8) . . ?
C10 Co1 C13 69.02(7) . . ?
C11 Co1 P2 109.41(6) . . ?
C11 Co1 P3 118.02(6) . . ?
C11 Co1 P4 162.94(6) . . ?
C11 Co1 C13 68.92(8) . . ?
C12 Co1 P2 102.87(6) . . ?
C12 Co1 P3 149.65(6) . . ?
C12 Co1 P4 149.14(6) . . ?
C12 Co1 C10 68.48(7) . . ?
C12 Co1 C11 41.00(7) . . ?
C12 Co1 C13 39.76(8) . . ?
C13 Co1 P2 126.86(6) . . ?
C13 Co1 P3 170.56(6) . . ?
C13 Co1 P4 112.95(6) . . ?
C14 Co1 P2 167.29(6) . . ?
C14 Co1 P3 133.92(6) . . ?
C14 Co1 P4 101.38(6) . . ?
C14 Co1 C10 40.80(7) . . ?
C14 Co1 C11 68.56(8) . . ?
C14 Co1 C12 67.03(8) . . ?
C14 Co1 C13 40.42(7) . . ?
P2 P1 H1 107.2(12) . . ?
P2 P1 P4 88.23(3) . . ?
P4 P1 H1 106.0(11) . . ?
O1 P1 H1 107.9(11) . . ?
O1 P1 P2 122.68(7) . . ?
O1 P1 P4 122.54(7) . . ?
P1 P2 Co1 85.50(2) . . ?
P1 P2 P3 85.11(3) . . ?
P3 P2 Co1 59.85(2) . . ?
P2 P3 Co1 61.60(2) . . ?
P4 P3 Co1 61.68(2) . . ?
P4 P3 P2 86.75(3) . . ?
P1 P4 Co1 85.46(2) . . ?
P1 P4 P3 85.18(3) . . ?
P3 P4 Co1 59.91(2) . . ?
Na1 Na1 P1 64.10(3) 2_566 2_566 ?
O1 Na1 P1 107.89(5) . 2_566 ?
O1 Na1 P1 21.55(4) 2_566 2_566 ?
O1 Na1 Na1 42.95(4) 2_566 2_566 ?
O1 Na1 Na1 43.95(4) . 2_566 ?
O1 Na1 O1 86.89(6) . 2_566 ?
O1 Na1 O2 95.74(7) . . ?
O1 Na1 O2 107.43(7) 2_566 . ?
O1 Na1 O3 87.47(6) 2_566 . ?
O1 Na1 O3 162.01(7) . . ?
O1 Na1 O4 101.20(7) . . ?
O1 Na1 O4 99.25(8) 2_566 . ?
O1 Na1 O5 159.77(7) 2_566 . ?
O1 Na1 O5 110.38(7) . . ?
O2 Na1 P1 99.86(6) . 2_566 ?
O2 Na1 Na1 106.05(6) . 2_566 ?
O2 Na1 O3 69.76(6) . . ?
O2 Na1 O4 149.04(8) . . ?
O2 Na1 O5 82.00(7) . . ?
O3 Na1 P1 65.98(4) . 2_566 ?
O3 Na1 Na1 128.19(6) . 2_566 ?
O3 Na1 O5 78.97(6) . . ?
O4 Na1 P1 99.31(6) . 2_566 ?
O4 Na1 Na1 104.14(6) . 2_566 ?
O4 Na1 O3 96.56(7) . . ?
O4 Na1 O5 67.89(7) . . ?
O5 Na1 P1 141.29(5) . 2_566 ?
O5 Na1 Na1 152.84(6) . 2_566 ?
P1 O1 Na1 124.00(9) . 2_566 ?
P1 O1 Na1 140.98(10) . . ?
Na1 O1 Na1 93.11(6) . 2_566 ?
C1 O2 Na1 126.7(2) . . ?
C1 O2 C2 113.7(2) . . ?
C2 O2 Na1 110.82(14) . . ?
C3 O3 Na1 110.99(13) . . ?
C3 O3 C4 110.94(18) . . ?
C4 O3 Na1 119.64(13) . . ?
C5 O4 Na1 120.29(17) . . ?
C6 O4 Na1 118.14(17) . . ?
C6 O4 C5 112.2(2) . . ?
C7 O5 Na1 103.37(18) . . ?
C7 O5 C8 111.3(2) . . ?
C8 O5 Na1 120.96(16) . . ?
O2 C1 H1A 109.5 . . ?
O2 C1 H1B 109.5 . . ?
O2 C1 H1C 109.5 . . ?
H1A C1 H1B 109.5 . . ?
H1A C1 H1C 109.5 . . ?
H1B C1 H1C 109.5 . . ?
O2 C2 H2A 110.1 . . ?
O2 C2 H2B 110.1 . . ?
O2 C2 C3 107.8(2) . . ?
H2A C2 H2B 108.5 . . ?
C3 C2 H2A 110.1 . . ?
C3 C2 H2B 110.1 . . ?
O3 C3 C2 108.94(18) . . ?
O3 C3 H3A 109.9 . . ?
O3 C3 H3B 109.9 . . ?
C2 C3 H3A 109.9 . . ?
C2 C3 H3B 109.9 . . ?
H3A C3 H3B 108.3 . . ?
O3 C4 H4A 109.5 . . ?
O3 C4 H4B 109.5 . . ?
O3 C4 H4C 109.5 . . ?
H4A C4 H4B 109.5 . . ?
H4A C4 H4C 109.5 . . ?
H4B C4 H4C 109.5 . . ?
O4 C5 H5A 109.5 . . ?
O4 C5 H5B 109.5 . . ?
O4 C5 H5C 109.5 . . ?
H5A C5 H5B 109.5 . . ?
H5A C5 H5C 109.5 . . ?
H5B C5 H5C 109.5 . . ?
O4 C6 H6A 109.8 . . ?
O4 C6 H6B 109.8 . . ?
O4 C6 C7 109.2(2) . . ?
H6A C6 H6B 108.3 . . ?
C7 C6 H6A 109.8 . . ?
C7 C6 H6B 109.8 . . ?
O5 C7 C6 109.0(2) . . ?
O5 C7 H7A 109.9 . . ?
O5 C7 H7B 109.9 . . ?
C6 C7 H7A 109.9 . . ?
C6 C7 H7B 109.9 . . ?
H7A C7 H7B 108.3 . . ?
O5 C8 H8A 109.5 . . ?
O5 C8 H8B 109.5 . . ?
O5 C8 H8C 109.5 . . ?
H8A C8 H8B 109.5 . . ?
H8A C8 H8C 109.5 . . ?
H8B C8 H8C 109.5 . . ?
C11 C10 Co1 69.38(11) . . ?
C11 C10 C100 135.38(18) . . ?
C14 C10 Co1 68.87(11) . . ?
C14 C10 C11 106.48(16) . . ?
C14 C10 C100 117.74(18) . . ?
C100 C10 Co1 131.36(14) . . ?
C10 C11 Co1 69.30(11) . . ?
C10 C11 C110 133.52(17) . . ?
C12 C11 Co1 68.91(11) . . ?
C12 C11 C10 105.99(17) . . ?
C12 C11 C110 120.35(18) . . ?
C110 C11 Co1 129.28(14) . . ?
Co1 C12 H12 125.6 . . ?
C11 C12 Co1 70.08(11) . . ?
C11 C12 H12 124.4 . . ?
C13 C12 Co1 71.51(11) . . ?
C13 C12 C11 111.12(17) . . ?
C13 C12 H12 124.4 . . ?
C12 C13 Co1 68.73(11) . . ?
C12 C13 C14 105.80(17) . . ?
C12 C13 C130 128.93(18) . . ?
C14 C13 Co1 68.24(11) . . ?
C14 C13 C130 124.90(19) . . ?
C130 C13 Co1 132.73(14) . . ?
Co1 C14 H14 125.2 . . ?
C10 C14 Co1 70.33(11) . . ?
C10 C14 H14 124.7 . . ?
C13 C14 Co1 71.34(11) . . ?
C13 C14 C10 110.60(18) . . ?
C13 C14 H14 124.7 . . ?
C10 C100 C103 107.31(16) . . ?
C101 C100 C10 110.15(18) . . ?
C101 C100 C103 108.49(19) . . ?
C102 C100 C10 115.20(18) . . ?
C102 C100 C101 106.2(2) . . ?
C102 C100 C103 109.3(2) . . ?
C100 C101 H10A 109.5 . . ?
C100 C101 H10B 109.5 . . ?
C100 C101 H10C 109.5 . . ?
H10A C101 H10B 109.5 . . ?
H10A C101 H10C 109.5 . . ?
H10B C101 H10C 109.5 . . ?
C100 C102 H10D 109.5 . . ?
C100 C102 H10E 109.5 . . ?
C100 C102 H10F 109.5 . . ?
H10D C102 H10E 109.5 . . ?
H10D C102 H10F 109.5 . . ?
H10E C102 H10F 109.5 . . ?
C100 C103 H10G 109.5 . . ?
C100 C103 H10H 109.5 . . ?
C100 C103 H10I 109.5 . . ?
H10G C103 H10H 109.5 . . ?
H10G C103 H10I 109.5 . . ?
H10H C103 H10I 109.5 . . ?
C11 C110 C111 109.91(18) . . ?
C11 C110 C113 114.00(17) . . ?
C112 C110 C11 110.65(18) . . ?
C112 C110 C111 106.4(2) . . ?
C112 C110 C113 110.03(18) . . ?
C113 C110 C111 105.44(18) . . ?
C110 C111 H11A 109.5 . . ?
C110 C111 H11B 109.5 . . ?
C110 C111 H11C 109.5 . . ?
H11A C111 H11B 109.5 . . ?
H11A C111 H11C 109.5 . . ?
H11B C111 H11C 109.5 . . ?
C110 C112 H11D 109.5 . . ?
C110 C112 H11E 109.5 . . ?
C110 C112 H11F 109.5 . . ?
H11D C112 H11E 109.5 . . ?
H11D C112 H11F 109.5 . . ?
H11E C112 H11F 109.5 . . ?
C110 C113 H11G 109.5 . . ?
C110 C113 H11H 109.5 . . ?
C110 C113 H11I 109.5 . . ?
H11G C113 H11H 109.5 . . ?
H11G C113 H11I 109.5 . . ?
H11H C113 H11I 109.5 . . ?
C13 C130 C131 112.01(18) . . ?
C13 C130 C132 110.01(19) . . ?
C13 C130 C133 107.76(16) . . ?
C131 C130 C132 109.5(2) . . ?
C131 C130 C133 109.27(19) . . ?
C132 C130 C133 108.25(19) . . ?
C130 C131 H13A 109.5 . . ?
C130 C131 H13B 109.5 . . ?
C130 C131 H13C 109.5 . . ?
H13A C131 H13B 109.5 . . ?
H13A C131 H13C 109.5 . . ?
H13B C131 H13C 109.5 . . ?
C130 C132 H13D 109.5 . . ?
C130 C132 H13E 109.5 . . ?
C130 C132 H13F 109.5 . . ?
H13D C132 H13E 109.5 . . ?
H13D C132 H13F 109.5 . . ?
H13E C132 H13F 109.5 . . ?
C130 C133 H13G 109.5 . . ?
C130 C133 H13H 109.5 . . ?
C130 C133 H13I 109.5 . . ?
H13G C133 H13H 109.5 . . ?
H13G C133 H13I 109.5 . . ?
H13H C133 H13I 109.5 . . ?

loop_
_geom_bond_atom_site_label_1
_geom_bond_atom_site_label_2
_geom_bond_distance
_geom_bond_site_symmetry_2
_geom_bond_publ_flag
Co1 P2 2.2667(6) . ?
Co1 P3 2.2281(6) . ?
Co1 P4 2.2669(6) . ?
Co1 C10 2.0675(18) . ?
Co1 C11 2.069(2) . ?
Co1 C12 2.0528(19) . ?
Co1 C13 2.0891(19) . ?
Co1 C14 2.0479(19) . ?
P1 H1 1.30(3) . ?
P1 P2 2.1659(7) . ?
P1 P4 2.1676(7) . ?
P1 O1 1.5200(15) . ?
P2 P3 2.1984(8) . ?
P3 P4 2.1938(8) . ?
Na1 Na1 3.3688(16) 2_566 ?
Na1 O1 2.2987(17) . ?
Na1 O1 2.3414(18) 2_566 ?
Na1 O2 2.3760(19) . ?
Na1 O3 2.4815(16) . ?
Na1 O4 2.3829(19) . ?
Na1 O5 2.586(2) . ?
O2 C1 1.369(4) . ?
O2 C2 1.423(3) . ?
O3 C3 1.416(3) . ?
O3 C4 1.424(3) . ?
O4 C5 1.422(4) . ?
O4 C6 1.416(4) . ?
O5 C7 1.413(3) . ?
O5 C8 1.418(4) . ?
C1 H1A 0.9800 . ?
C1 H1B 0.9800 . ?
C1 H1C 0.9800 . ?
C2 H2A 0.9900 . ?
C2 H2B 0.9900 . ?
C2 C3 1.502(4) . ?
C3 H3A 0.9900 . ?
C3 H3B 0.9900 . ?
C4 H4A 0.9800 . ?
C4 H4B 0.9800 . ?
C4 H4C 0.9800 . ?
C5 H5A 0.9800 . ?
C5 H5B 0.9800 . ?
C5 H5C 0.9800 . ?
C6 H6A 0.9900 . ?
C6 H6B 0.9900 . ?
C6 C7 1.501(4) . ?
C7 H7A 0.9900 . ?
C7 H7B 0.9900 . ?
C8 H8A 0.9800 . ?
C8 H8B 0.9800 . ?
C8 H8C 0.9800 . ?
C10 C11 1.459(3) . ?
C10 C14 1.435(3) . ?
C10 C100 1.540(3) . ?
C11 C12 1.444(3) . ?
C11 C110 1.539(3) . ?
C12 H12 0.9500 . ?
C12 C13 1.409(3) . ?
C13 C14 1.430(3) . ?
C13 C130 1.517(3) . ?
C14 H14 0.9500 . ?
C100 C101 1.532(3) . ?
C100 C102 1.524(3) . ?
C100 C103 1.541(3) . ?
C101 H10A 0.9800 . ?
C101 H10B 0.9800 . ?
C101 H10C 0.9800 . ?
C102 H10D 0.9800 . ?
C102 H10E 0.9800 . ?
C102 H10F 0.9800 . ?
C103 H10G 0.9800 . ?
C103 H10H 0.9800 . ?
C103 H10I 0.9800 . ?
C110 C111 1.546(3) . ?
C110 C112 1.535(3) . ?
C110 C113 1.542(3) . ?
C111 H11A 0.9800 . ?
C111 H11B 0.9800 . ?
C111 H11C 0.9800 . ?
C112 H11D 0.9800 . ?
C112 H11E 0.9800 . ?
C112 H11F 0.9800 . ?
C113 H11G 0.9800 . ?
C113 H11H 0.9800 . ?
C113 H11I 0.9800 . ?
C130 C131 1.525(3) . ?
C130 C132 1.535(3) . ?
C130 C133 1.542(3) . ?
C131 H13A 0.9800 . ?
C131 H13B 0.9800 . ?
C131 H13C 0.9800 . ?
C132 H13D 0.9800 . ?
C132 H13E 0.9800 . ?
C132 H13F 0.9800 . ?
C133 H13G 0.9800 . ?
C133 H13H 0.9800 . ?
C133 H13I 0.9800 . ?

loop_
_geom_torsion_atom_site_label_1
_geom_torsion_atom_site_label_2
_geom_torsion_atom_site_label_3
_geom_torsion_atom_site_label_4
_geom_torsion
_geom_torsion_site_symmetry_1
_geom_torsion_site_symmetry_2
_geom_torsion_site_symmetry_3
_geom_torsion_site_symmetry_4
_geom_torsion_publ_flag
Co1 C10 C11 C12 -59.45(13) . . . . ?
Co1 C10 C11 C110 125.1(2) . . . . ?
Co1 C10 C14 C13 60.17(14) . . . . ?
Co1 C10 C100 C101 49.8(3) . . . . ?
Co1 C10 C100 C102 -70.3(3) . . . . ?
Co1 C10 C100 C103 167.76(16) . . . . ?
Co1 C11 C12 C13 -59.89(14) . . . . ?
Co1 C11 C110 C111 -85.3(2) . . . . ?
Co1 C11 C110 C112 157.46(17) . . . . ?
Co1 C11 C110 C113 32.8(3) . . . . ?
Co1 C12 C13 C14 -58.43(13) . . . . ?
Co1 C12 C13 C130 128.4(2) . . . . ?
Co1 C13 C14 C10 -59.57(13) . . . . ?
Co1 C13 C130 C131 -44.7(3) . . . . ?
Co1 C13 C130 C132 77.2(3) . . . . ?
Co1 C13 C130 C133 -164.97(17) . . . . ?
P2 P1 O1 Na1 -177.85(6) . . . 2_566 ?
P2 P1 O1 Na1 22.7(2) . . . . ?
P4 P1 O1 Na1 134.18(13) . . . . ?
P4 P1 O1 Na1 -66.39(13) . . . 2_566 ?
Na1 O2 C2 C3 -53.9(2) . . . . ?
Na1 O3 C3 C2 -39.1(2) . . . . ?
Na1 O4 C6 C7 28.1(3) . . . . ?
Na1 O5 C7 C6 58.5(2) . . . . ?
O2 C2 C3 O3 62.9(2) . . . . ?
O4 C6 C7 O5 -60.8(3) . . . . ?
C1 O2 C2 C3 156.1(3) . . . . ?
C4 O3 C3 C2 -174.67(19) . . . . ?
C5 O4 C6 C7 174.8(2) . . . . ?
C8 O5 C7 C6 -170.2(2) . . . . ?
C10 C11 C12 Co1 59.70(13) . . . . ?
C10 C11 C12 C13 -0.2(2) . . . . ?
C10 C11 C110 C111 176.3(2) . . . . ?
C10 C11 C110 C112 59.0(3) . . . . ?
C10 C11 C110 C113 -65.6(3) . . . . ?
C11 C10 C14 Co1 -59.46(13) . . . . ?
C11 C10 C14 C13 0.7(2) . . . . ?
C11 C10 C100 C101 152.8(2) . . . . ?
C11 C10 C100 C102 32.7(3) . . . . ?
C11 C10 C100 C103 -89.3(3) . . . . ?
C11 C12 C13 Co1 59.05(14) . . . . ?
C11 C12 C13 C14 0.6(2) . . . . ?
C11 C12 C13 C130 -172.52(19) . . . . ?
C12 C11 C110 C111 1.3(3) . . . . ?
C12 C11 C110 C112 -116.0(2) . . . . ?
C12 C11 C110 C113 119.4(2) . . . . ?
C12 C13 C14 Co1 58.74(13) . . . . ?
C12 C13 C14 C10 -0.8(2) . . . . ?
C12 C13 C130 C131 -141.1(2) . . . . ?
C12 C13 C130 C132 -19.2(3) . . . . ?
C12 C13 C130 C133 98.6(3) . . . . ?
C14 C10 C11 Co1 59.13(13) . . . . ?
C14 C10 C11 C12 -0.3(2) . . . . ?
C14 C10 C11 C110 -175.8(2) . . . . ?
C14 C10 C100 C101 -35.6(2) . . . . ?
C14 C10 C100 C102 -155.7(2) . . . . ?
C14 C10 C100 C103 82.3(2) . . . . ?
C14 C13 C130 C131 46.9(3) . . . . ?
C14 C13 C130 C132 168.9(2) . . . . ?
C14 C13 C130 C133 -73.3(3) . . . . ?
C100 C10 C11 Co1 -128.6(2) . . . . ?
C100 C10 C11 C12 172.0(2) . . . . ?
C100 C10 C11 C110 -3.5(4) . . . . ?
C100 C10 C14 Co1 126.67(16) . . . . ?
C100 C10 C14 C13 -173.16(16) . . . . ?
C110 C11 C12 Co1 -124.10(17) . . . . ?
C110 C11 C12 C13 176.01(17) . . . . ?
C130 C13 C14 Co1 -127.76(19) . . . . ?
C130 C13 C14 C10 172.67(18) . . . . ?

loop_
_exptl_oxdiff_crystal_face_indexfrac_h
_exptl_oxdiff_crystal_face_indexfrac_k
_exptl_oxdiff_crystal_face_indexfrac_l
_exptl_oxdiff_crystal_face_x
_exptl_oxdiff_crystal_face_y
_exptl_oxdiff_crystal_face_z
-0.6268 0.7960 11.3969 0.9663 -0.2316 -0.1125
0.1436 -0.9407 10.8657 0.9560 -0.2294 0.1831
-2.6161 5.8393 2.8383 0.1254 -0.0293 -0.9917
1.5996 -4.0619 6.9983 0.6863 -0.1651 0.7083
2.2907 -5.8954 -4.4517 -0.2466 0.1180 0.9619
-0.9610 -0.3542 -11.2059 -0.8990 0.4284 -0.0911
-4.2425 -2.0316 6.5485 0.8200 0.5638 -0.0989
4.4859 1.2353 -6.5919 -0.8029 -0.5519 0.2252
-2.4455 -4.9571 5.1528 0.7385 0.5083 0.4430
4.6168 -2.5450 -5.3951 -0.5584 -0.3832 0.7358
2.4058 4.9965 -5.1129 -0.7349 -0.5059 -0.4516
5.7028 0.1086 -0.4389 -0.2872 -0.8099 0.5114
4.5296 4.6432 0.5812 -0.3276 -0.9266 -0.1845
-5.4193 -2.7219 -0.1173 0.3301 0.9325 -0.1465
1.8575 6.0960 6.4353 0.2290 -0.7698 -0.5959
4.9659 -0.1075 5.3530 0.2462 -0.8324 0.4965
